data_7042339
loop_
_publ_author_name
'Brackemeyer, D.'
'Schulte To Brinke, C.'
'Roelfes, F.'
'Hahn, F. E.'

_publ_section_title
;
 Regioselective C8-metalation of N-phosphine tethered adenine derivatives
 via C8-H activation.
;
_journal_issue 14
_journal_name_full 'Dalton transactions (Cambridge, England : 2003)'
_journal_page_first 4510
_journal_page_last 4513
_journal_paper_doi 10.1039/c7dt00682a
_journal_volume 46
_journal_year 2017
_chemical_formula_moiety 'C29 H33 Cl1 Ir N5 P, Cl, C H Cl3'
_chemical_formula_sum 'C30 H34 Cl5 Ir N5 P'
_chemical_formula_weight 865.04
_chemical_name_systematic
;
 ?
;
_space_group_crystal_system monoclinic
_space_group_IT_number 14
_space_group_name_Hall '-P 2yn'
_space_group_name_H-M_alt 'P 1 21/n 1'
_symmetry_space_group_name_Hall '-P 2yn'
_symmetry_space_group_name_H-M 'P 1 21/n 1'
_atom_sites_solution_hydrogens mixed
_audit_creation_method SHELXL-2013
_audit_update_record
;
2017-02-07 deposited with the CCDC.
2017-03-07 downloaded from the CCDC.
;
_cell_angle_alpha 90
_cell_angle_beta 108.4630(10)
_cell_angle_gamma 90
_cell_formula_units_Z 4
_cell_length_a 13.8919(2)
_cell_length_b 17.5284(2)
_cell_length_c 14.0531(2)
_cell_measurement_reflns_used 31585
_cell_measurement_temperature 153(2)
_cell_measurement_theta_max 31.0295
_cell_measurement_theta_min 2.324
_cell_volume 3245.83(8)
_computing_cell_refinement 'Bruker SAINT'
_computing_data_collection 'Bruker APEX2'
_computing_data_reduction 'Bruker SAINT'
_computing_molecular_graphics 'Bruker SHELXTL'
_computing_publication_material 'Bruker SHELXTL'
_computing_structure_refinement 'SHELXL-2013 (Sheldrick, 2013)'
_computing_structure_solution 'SHELXL-2013 (Sheldrick, 2013)'
_diffrn_ambient_temperature 153(2)
_diffrn_measured_fraction_theta_full 0.997
_diffrn_measured_fraction_theta_max 0.985
_diffrn_measurement_device_type 'Bruker APEX-II CCD'
_diffrn_measurement_method 'Omega and Phi scans'
_diffrn_radiation_monochromator 'Goebel mirror'
_diffrn_radiation_type MoK\a
_diffrn_radiation_wavelength 0.71073
_diffrn_reflns_av_R_equivalents 0.0286
_diffrn_reflns_av_unetI/netI 0.0194
_diffrn_reflns_Laue_measured_fraction_full 0.997
_diffrn_reflns_Laue_measured_fraction_max 0.985
_diffrn_reflns_limit_h_max 20
_diffrn_reflns_limit_h_min -20
_diffrn_reflns_limit_k_max 25
_diffrn_reflns_limit_k_min -25
_diffrn_reflns_limit_l_max 20
_diffrn_reflns_limit_l_min -20
_diffrn_reflns_number 58315
_diffrn_reflns_point_group_measured_fraction_full 0.997
_diffrn_reflns_point_group_measured_fraction_max 0.985
_diffrn_reflns_theta_full 27.500
_diffrn_reflns_theta_max 31.024
_diffrn_reflns_theta_min 3.595
_diffrn_source microsource
_exptl_absorpt_coefficient_mu 4.605
_exptl_absorpt_correction_T_max 0.7462
_exptl_absorpt_correction_T_min 0.5667
_exptl_absorpt_correction_type multi-scan
_exptl_absorpt_process_details
; 
 Multi-scan correction included in APEX2 package (Bruker AXS, 2012)
;
_exptl_crystal_colour yellow
_exptl_crystal_density_diffrn 1.770
_exptl_crystal_density_method 'not measured'
_exptl_crystal_description prism
_exptl_crystal_F_000 1704
_exptl_crystal_size_max 0.30
_exptl_crystal_size_mid 0.18
_exptl_crystal_size_min 0.10
_refine_diff_density_max 1.081
_refine_diff_density_min -0.760
_refine_diff_density_rms 0.081
_refine_ls_extinction_method none
_refine_ls_goodness_of_fit_ref 0.966
_refine_ls_hydrogen_treatment mixed
_refine_ls_matrix_type full
_refine_ls_number_parameters 392
_refine_ls_number_reflns 10224
_refine_ls_number_restraints 1
_refine_ls_restrained_S_all 0.966
_refine_ls_R_factor_all 0.0204
_refine_ls_R_factor_gt 0.0178
_refine_ls_shift/su_max 0.025
_refine_ls_shift/su_mean 0.000
_refine_ls_structure_factor_coef Fsqd
_refine_ls_weighting_details 'w=1/[\s^2^(Fo^2^)+(0.0262P)^2^+2.2458P] where P=(Fo^2^+2Fc^2^)/3'
_refine_ls_weighting_scheme calc
_refine_ls_wR_factor_gt 0.0452
_refine_ls_wR_factor_ref 0.0462
_reflns_Friedel_coverage 0.000
_reflns_number_gt 9435
_reflns_number_total 10224
_reflns_threshold_expression 'I > 2\s(I)'
_cod_data_source_file c7dt00682a2.cif
_cod_data_source_block shelx
_cod_depositor_comments 'Adding full bibliography for 7042336--7042339.cif.'
_cod_database_code 7042339
_shelx_space_group_comment
;
The symmetry employed for this shelxl refinement is uniquely defined
by the following loop, which should always be used as a source of
symmetry information in preference to the above space-group names.
They are only intended as comments.
;
_shelxl_version_number 2013-4

loop_
_space_group_symop_operation_xyz
'x, y, z'
'-x+1/2, y+1/2, -z+1/2'
'-x, -y, -z'
'x-1/2, -y-1/2, z-1/2'

loop_
_atom_site_label
_atom_site_type_symbol
_atom_site_fract_x
_atom_site_fract_y
_atom_site_fract_z
_atom_site_U_iso_or_equiv
_atom_site_adp_type
_atom_site_occupancy
_atom_site_site_symmetry_order
_atom_site_calc_flag
_atom_site_refinement_flags_posn
_atom_site_refinement_flags_adp
Ir Ir 0.47428(2) 0.23414(2) 0.18255(2) 0.01212(2) Uani 1 1 d . .
Cl1 Cl 0.36796(3) 0.16329(2) 0.04262(3) 0.02149(8) Uani 1 1 d . .
Cl2 Cl 0.11533(4) 0.23836(3) 0.16742(4) 0.02701(10) Uani 1 1 d . .
P1 P 0.57502(3) 0.25986(2) 0.08559(3) 0.01384(8) Uani 1 1 d . .
N1 N 0.13743(11) 0.50322(9) 0.00548(12) 0.0205(3) Uani 1 1 d . .
C2 C 0.21573(14) 0.53138(10) -0.01951(14) 0.0214(3) Uani 1 1 d . .
H2 H 0.2045 0.5794 -0.0525 0.026 Uiso 1 1 calc R U
N3 N 0.30752(11) 0.50101(8) -0.00436(12) 0.0195(3) Uani 1 1 d . .
C4 C 0.31608(12) 0.43453(9) 0.04438(12) 0.0150(3) Uani 1 1 d . .
C5 C 0.24353(12) 0.39962(9) 0.07716(12) 0.0152(3) Uani 1 1 d . .
C6 C 0.14756(13) 0.43523(10) 0.05328(13) 0.0179(3) Uani 1 1 d . .
N6 N 0.06760(12) 0.40662(10) 0.07459(14) 0.0258(3) Uani 1 1 d D .
N7 N 0.28682(10) 0.33203(8) 0.12349(11) 0.0154(3) Uani 1 1 d . .
H7 H 0.2560 0.2989 0.1510 0.018 Uiso 1 1 calc R U
C8 C 0.38314(11) 0.32413(9) 0.12045(12) 0.0138(3) Uani 1 1 d . .
N9 N 0.39999(10) 0.38706(8) 0.06985(11) 0.0145(2) Uani 1 1 d . .
C10 C 0.48535(12) 0.40173(10) 0.03250(13) 0.0173(3) Uani 1 1 d . .
H10A H 0.5434 0.4214 0.0881 0.021 Uiso 1 1 calc R U
H10B H 0.4657 0.4416 -0.0200 0.021 Uiso 1 1 calc R U
C11 C 0.51825(12) 0.33068(10) -0.01076(13) 0.0175(3) Uani 1 1 d . .
H11A H 0.5680 0.3451 -0.0448 0.021 Uiso 1 1 calc R U
H11B H 0.4586 0.3080 -0.0616 0.021 Uiso 1 1 calc R U
C12 C 0.69762(12) 0.30137(10) 0.15334(13) 0.0176(3) Uani 1 1 d . .
C13 C 0.70008(14) 0.36257(10) 0.21765(14) 0.0214(3) Uani 1 1 d . .
H13 H 0.6384 0.3822 0.2232 0.026 Uiso 1 1 calc R U
C14 C 0.79178(15) 0.39503(12) 0.27358(15) 0.0285(4) Uani 1 1 d . .
H14 H 0.7924 0.4377 0.3154 0.034 Uiso 1 1 calc R U
C15 C 0.88197(16) 0.36522(13) 0.26833(17) 0.0327(5) Uani 1 1 d . .
H15 H 0.9447 0.3865 0.3081 0.039 Uiso 1 1 calc R U
C16 C 0.88127(14) 0.30458(13) 0.20550(17) 0.0302(4) Uani 1 1 d . .
H16 H 0.9435 0.2845 0.2018 0.036 Uiso 1 1 calc R U
C17 C 0.78926(14) 0.27244(11) 0.14716(16) 0.0233(4) Uani 1 1 d . .
H17 H 0.7891 0.2311 0.1035 0.028 Uiso 1 1 calc R U
C18 C 0.60501(12) 0.18110(10) 0.01570(13) 0.0175(3) Uani 1 1 d . .
C19 C 0.62961(14) 0.19242(11) -0.07223(15) 0.0241(4) Uani 1 1 d . .
H19 H 0.6285 0.2424 -0.0988 0.029 Uiso 1 1 calc R U
C21 C 0.65574(14) 0.13040(12) -0.12096(15) 0.0266(4) Uani 1 1 d . .
H21 H 0.6719 0.1383 -0.1810 0.032 Uiso 1 1 calc R U
C22 C 0.65838(15) 0.05790(12) -0.08298(16) 0.0277(4) Uani 1 1 d . .
H22 H 0.6790 0.0162 -0.1152 0.033 Uiso 1 1 calc R U
C23 C 0.63093(19) 0.04568(12) 0.00238(17) 0.0341(5) Uani 1 1 d . .
H23 H 0.6302 -0.0046 0.0273 0.041 Uiso 1 1 calc R U
C24 C 0.60444(17) 0.10719(12) 0.05143(15) 0.0284(4) Uani 1 1 d . .
H24 H 0.5857 0.0986 0.1100 0.034 Uiso 1 1 calc R U
C25 C 0.52312(13) 0.13423(10) 0.28618(13) 0.0185(3) Uani 1 1 d . .
C26 C 0.42755(13) 0.16258(10) 0.29406(13) 0.0191(3) Uani 1 1 d . .
C27 C 0.44294(14) 0.23803(10) 0.33102(13) 0.0188(3) Uani 1 1 d . .
C28 C 0.54696(14) 0.25981(10) 0.34352(13) 0.0187(3) Uani 1 1 d . .
C29 C 0.59680(13) 0.19304(10) 0.31947(12) 0.0183(3) Uani 1 1 d . .
C30 C 0.53999(15) 0.05346(11) 0.26207(16) 0.0258(4) Uani 1 1 d . .
H30A H 0.6108 0.0468 0.2646 0.039 Uiso 1 1 calc R U
H30B H 0.4951 0.0410 0.1946 0.039 Uiso 1 1 calc R U
H30C H 0.5252 0.0195 0.3111 0.039 Uiso 1 1 calc R U
C31 C 0.33320(14) 0.11562(11) 0.27297(16) 0.0255(4) Uani 1 1 d . .
H31A H 0.3469 0.0708 0.3170 0.038 Uiso 1 1 calc R U
H31B H 0.3116 0.0990 0.2028 0.038 Uiso 1 1 calc R U
H31C H 0.2794 0.1463 0.2853 0.038 Uiso 1 1 calc R U
C32 C 0.36940(15) 0.28580(12) 0.36208(15) 0.0259(4) Uani 1 1 d . .
H32A H 0.3001 0.2689 0.3263 0.039 Uiso 1 1 calc R U
H32B H 0.3773 0.3394 0.3459 0.039 Uiso 1 1 calc R U
H32C H 0.3824 0.2805 0.4345 0.039 Uiso 1 1 calc R U
C33 C 0.59642(15) 0.32945(12) 0.39901(14) 0.0257(4) Uani 1 1 d . .
H33A H 0.6042 0.3237 0.4704 0.039 Uiso 1 1 calc R U
H33B H 0.5542 0.3742 0.3723 0.039 Uiso 1 1 calc R U
H33C H 0.6634 0.3362 0.3907 0.039 Uiso 1 1 calc R U
C35 C 0.70837(13) 0.18574(12) 0.33708(15) 0.0246(4) Uani 1 1 d . .
H35A H 0.7409 0.1634 0.4035 0.037 Uiso 1 1 calc R U
H35B H 0.7373 0.2363 0.3338 0.037 Uiso 1 1 calc R U
H35C H 0.7200 0.1527 0.2855 0.037 Uiso 1 1 calc R U
C40 C 0.9947(2) 0.07207(14) 0.17991(17) 0.0399(5) Uani 1 1 d . .
H40 H 1.0230 0.1250 0.1863 0.048 Uiso 1 1 calc R U
Cl40 Cl 0.91919(7) 0.05727(6) 0.05743(5) 0.0640(2) Uani 1 1 d . .
Cl41 Cl 1.09579(6) 0.00626(5) 0.21422(7) 0.0665(2) Uani 1 1 d . .
Cl42 Cl 0.92016(9) 0.06216(6) 0.26092(7) 0.0747(3) Uani 1 1 d . .
H6A H 0.0713(18) 0.3624(10) 0.0981(17) 0.024(6) Uiso 1 1 d D .
H6B H 0.0143(15) 0.4323(13) 0.0528(17) 0.025(6) Uiso 1 1 d D .

loop_
_atom_site_aniso_label
_atom_site_aniso_U_11
_atom_site_aniso_U_22
_atom_site_aniso_U_33
_atom_site_aniso_U_23
_atom_site_aniso_U_13
_atom_site_aniso_U_12
Ir 0.01131(3) 0.01151(3) 0.01335(3) 0.00150(2) 0.00360(2) 0.00134(2)
Cl1 0.02010(18) 0.01874(19) 0.02134(19) -0.00311(15) 0.00044(15) -0.00198(14)
Cl2 0.0245(2) 0.0207(2) 0.0407(3) 0.00184(18) 0.0173(2) -0.00047(16)
P1 0.01244(17) 0.01380(18) 0.01572(18) 0.00099(14) 0.00507(15) 0.00129(13)
N1 0.0190(7) 0.0197(7) 0.0228(7) 0.0037(6) 0.0067(6) 0.0070(5)
C2 0.0214(8) 0.0173(8) 0.0247(8) 0.0057(7) 0.0061(7) 0.0062(6)
N3 0.0197(7) 0.0150(7) 0.0236(7) 0.0047(6) 0.0064(6) 0.0036(5)
C4 0.0137(7) 0.0136(7) 0.0169(7) 0.0001(6) 0.0036(6) 0.0023(5)
C5 0.0150(7) 0.0142(7) 0.0162(7) 0.0010(6) 0.0047(6) 0.0034(5)
C6 0.0166(7) 0.0186(8) 0.0188(7) 0.0001(6) 0.0061(6) 0.0048(6)
N6 0.0173(7) 0.0253(8) 0.0378(9) 0.0102(7) 0.0132(7) 0.0086(6)
N7 0.0138(6) 0.0152(6) 0.0188(6) 0.0032(5) 0.0074(5) 0.0028(5)
C8 0.0132(6) 0.0130(7) 0.0152(7) -0.0003(5) 0.0044(5) 0.0002(5)
N9 0.0129(6) 0.0120(6) 0.0182(6) 0.0027(5) 0.0043(5) 0.0021(5)
C10 0.0147(7) 0.0147(7) 0.0235(8) 0.0046(6) 0.0074(6) -0.0003(6)
C11 0.0167(7) 0.0185(8) 0.0184(7) 0.0043(6) 0.0070(6) 0.0034(6)
C12 0.0134(7) 0.0177(7) 0.0205(8) 0.0035(6) 0.0039(6) 0.0002(6)
C13 0.0197(8) 0.0201(8) 0.0227(8) 0.0008(7) 0.0042(7) -0.0009(6)
C14 0.0270(9) 0.0264(10) 0.0266(9) -0.0007(8) 0.0010(8) -0.0078(7)
C15 0.0207(9) 0.0360(11) 0.0345(11) 0.0074(9) -0.0012(8) -0.0097(8)
C16 0.0150(8) 0.0341(11) 0.0398(11) 0.0108(9) 0.0064(8) 0.0011(7)
C17 0.0166(8) 0.0247(9) 0.0292(9) 0.0049(7) 0.0080(7) 0.0025(6)
C18 0.0153(7) 0.0177(7) 0.0193(7) -0.0011(6) 0.0052(6) 0.0014(6)
C19 0.0266(9) 0.0231(9) 0.0269(9) -0.0015(7) 0.0148(7) -0.0038(7)
C21 0.0245(9) 0.0328(10) 0.0281(9) -0.0096(8) 0.0161(8) -0.0068(7)
C22 0.0236(9) 0.0290(10) 0.0301(10) -0.0113(8) 0.0080(8) 0.0041(7)
C23 0.0507(13) 0.0203(9) 0.0321(11) 0.0006(8) 0.0143(10) 0.0093(9)
C24 0.0432(11) 0.0211(9) 0.0249(9) 0.0037(7) 0.0163(9) 0.0079(8)
C25 0.0207(8) 0.0176(8) 0.0175(7) 0.0071(6) 0.0064(6) 0.0051(6)
C26 0.0211(8) 0.0194(8) 0.0186(7) 0.0057(6) 0.0087(6) 0.0018(6)
C27 0.0194(8) 0.0231(9) 0.0146(7) 0.0026(6) 0.0066(6) 0.0026(6)
C28 0.0188(7) 0.0226(8) 0.0136(7) 0.0009(6) 0.0037(6) 0.0015(6)
C29 0.0178(7) 0.0214(8) 0.0142(7) 0.0057(6) 0.0030(6) 0.0044(6)
C30 0.0309(9) 0.0172(8) 0.0312(10) 0.0077(7) 0.0125(8) 0.0063(7)
C31 0.0238(8) 0.0233(9) 0.0321(10) 0.0048(7) 0.0127(8) -0.0026(7)
C32 0.0258(9) 0.0305(10) 0.0248(9) -0.0029(8) 0.0130(7) 0.0042(7)
C33 0.0251(9) 0.0291(10) 0.0209(8) -0.0070(7) 0.0043(7) -0.0032(7)
C35 0.0175(8) 0.0302(10) 0.0242(9) 0.0072(7) 0.0037(7) 0.0053(7)
C40 0.0484(13) 0.0290(11) 0.0342(12) 0.0084(9) 0.0016(10) -0.0106(10)
Cl40 0.0671(5) 0.0822(6) 0.0301(3) 0.0130(3) -0.0023(3) -0.0049(4)
Cl41 0.0501(4) 0.0485(4) 0.0808(6) 0.0211(4) -0.0077(4) -0.0048(3)
Cl42 0.1154(8) 0.0682(5) 0.0541(4) -0.0103(4) 0.0461(5) -0.0208(5)

loop_
_atom_type_symbol
_atom_type_description
_atom_type_scat_dispersion_real
_atom_type_scat_dispersion_imag
_atom_type_scat_source
C C 0.0033 0.0016 'International Tables Vol C Tables 4.2.6.8 and 6.1.1.4'
H H 0.0000 0.0000 'International Tables Vol C Tables 4.2.6.8 and 6.1.1.4'
N N 0.0061 0.0033 'International Tables Vol C Tables 4.2.6.8 and 6.1.1.4'
P P 0.1023 0.0942 'International Tables Vol C Tables 4.2.6.8 and 6.1.1.4'
Cl Cl 0.1484 0.1585 'International Tables Vol C Tables 4.2.6.8 and 6.1.1.4'
Ir Ir -1.4442 7.9887 'International Tables Vol C Tables 4.2.6.8 and 6.1.1.4'

loop_
_geom_angle_atom_site_label_1
_geom_angle_atom_site_label_2
_geom_angle_atom_site_label_3
_geom_angle
C8 Ir C28 107.51(6)
C8 Ir C25 154.47(6)
C28 Ir C25 63.14(7)
C8 Ir C29 144.55(6)
C28 Ir C29 38.04(6)
C25 Ir C29 36.99(6)
C8 Ir C26 116.82(6)
C28 Ir C26 62.71(7)
C25 Ir C26 37.72(6)
C29 Ir C26 62.19(6)
C8 Ir C27 95.54(6)
C28 Ir C27 37.80(6)
C25 Ir C27 62.07(6)
C29 Ir C27 62.27(6)
C26 Ir C27 36.41(6)
C8 Ir P1 90.38(4)
C28 Ir P1 113.71(5)
C25 Ir P1 115.15(5)
C29 Ir P1 97.64(5)
C26 Ir P1 152.67(5)
C27 Ir P1 151.19(5)
C8 Ir Cl1 84.95(5)
C28 Ir Cl1 155.11(5)
C25 Ir Cl1 96.28(5)
C29 Ir Cl1 129.74(5)
C26 Ir Cl1 92.50(5)
C27 Ir Cl1 121.55(5)
P1 Ir Cl1 87.002(15)
C18 P1 C12 104.46(8)
C18 P1 C11 103.61(8)
C12 P1 C11 103.27(8)
C18 P1 Ir 117.43(6)
C12 P1 Ir 114.54(6)
C11 P1 Ir 112.01(5)
C2 N1 C6 119.31(15)
N3 C2 N1 128.72(17)
C2 N3 C4 110.76(15)
N3 C4 C5 127.06(15)
N3 C4 N9 125.95(15)
C5 C4 N9 106.98(14)
C4 C5 N7 106.31(13)
C4 C5 C6 117.37(15)
N7 C5 C6 136.20(15)
N6 C6 N1 118.59(15)
N6 C6 C5 124.74(16)
N1 C6 C5 116.67(15)
C8 N7 C5 110.83(13)
N7 C8 N9 105.40(13)
N7 C8 Ir 123.35(11)
N9 C8 Ir 131.25(11)
C8 N9 C4 110.45(13)
C8 N9 C10 128.15(13)
C4 N9 C10 120.89(13)
N9 C10 C11 112.35(13)
C10 C11 P1 112.06(12)
C13 C12 C17 118.86(16)
C13 C12 P1 118.23(13)
C17 C12 P1 122.84(14)
C14 C13 C12 120.73(18)
C15 C14 C13 120.0(2)
C16 C15 C14 120.20(19)
C15 C16 C17 120.33(19)
C12 C17 C16 119.87(19)
C24 C18 C19 118.88(17)
C24 C18 P1 118.95(14)
C19 C18 P1 122.17(14)
C21 C19 C18 119.93(18)
C22 C21 C19 120.66(18)
C21 C22 C23 119.88(18)
C22 C23 C24 119.9(2)
C18 C24 C23 120.71(19)
C29 C25 C26 107.84(15)
C29 C25 C30 127.86(16)
C26 C25 C30 123.68(16)
C29 C25 Ir 71.69(9)
C26 C25 Ir 71.74(9)
C30 C25 Ir 129.14(13)
C27 C26 C25 108.21(15)
C27 C26 C31 127.55(16)
C25 C26 C31 124.10(16)
C27 C26 Ir 72.04(10)
C25 C26 Ir 70.54(9)
C31 C26 Ir 126.51(13)
C26 C27 C28 108.66(15)
C26 C27 C32 126.61(17)
C28 C27 C32 124.48(17)
C26 C27 Ir 71.56(10)
C28 C27 Ir 69.18(10)
C32 C27 Ir 129.59(13)
C27 C28 C29 106.84(15)
C27 C28 C33 123.66(16)
C29 C28 C33 127.25(17)
C27 C28 Ir 73.02(10)
C29 C28 Ir 72.25(10)
C33 C28 Ir 133.29(13)
C25 C29 C28 108.28(15)
C25 C29 C35 126.31(16)
C28 C29 C35 125.14(17)
C25 C29 Ir 71.32(9)
C28 C29 Ir 69.71(9)
C35 C29 Ir 129.33(12)
Cl40 C40 Cl41 110.73(16)
Cl40 C40 Cl42 109.32(14)
Cl41 C40 Cl42 109.69(13)

loop_
_geom_bond_atom_site_label_1
_geom_bond_atom_site_label_2
_geom_bond_distance
Ir C8 2.0379(16)
Ir C28 2.2119(18)
Ir C25 2.2410(16)
Ir C29 2.2459(16)
Ir C26 2.2571(17)
Ir C27 2.2633(17)
Ir P1 2.2861(4)
Ir Cl1 2.3981(4)
P1 C18 1.8176(17)
P1 C12 1.8192(17)
P1 C11 1.8220(17)
N1 C2 1.339(2)
N1 C6 1.353(2)
C2 N3 1.335(2)
N3 C4 1.338(2)
C4 C5 1.377(2)
C4 N9 1.384(2)
C5 N7 1.393(2)
C5 C6 1.413(2)
C6 N6 1.336(2)
N7 C8 1.3592(19)
C8 N9 1.372(2)
N9 C10 1.464(2)
C10 C11 1.518(2)
C12 C13 1.396(3)
C12 C17 1.398(2)
C13 C14 1.389(3)
C14 C15 1.381(3)
C15 C16 1.380(3)
C16 C17 1.400(3)
C18 C24 1.390(3)
C18 C19 1.397(2)
C19 C21 1.393(3)
C21 C22 1.374(3)
C22 C23 1.386(3)
C23 C24 1.391(3)
C25 C29 1.423(3)
C25 C26 1.454(2)
C25 C30 1.492(3)
C26 C27 1.412(3)
C26 C31 1.496(2)
C27 C28 1.450(3)
C27 C32 1.489(2)
C28 C29 1.453(2)
C28 C33 1.494(3)
C29 C35 1.496(2)
C40 Cl40 1.728(2)
C40 Cl41 1.762(3)
C40 Cl42 1.774(3)
